data_7047694
loop_
_publ_author_name
'Savard, Jamie M.'
'Brunet, Gabriel'
'Srinivasan, Anandi'
'Murugesu, Muralee'
'Brusso, Jaclyn L.'

_publ_section_title
;
 Ferromagnetically coupled dinuclear M<sup>II</sup> complexes based on a
 boratriazine ligand framework.
;
_journal_issue 42
_journal_name_full 'Dalton transactions (Cambridge, England : 2003)'
_journal_page_first 14875
_journal_page_last 14879
_journal_paper_doi 10.1039/c8dt03145b
_journal_volume 47
_journal_year 2018
_chemical_formula_moiety 'C24 H20 B2 F4 Co2 N22'
_chemical_formula_sum 'C24 H20 B2 Co2 F4 N22'
_chemical_formula_weight 832.10
_chemical_melting_point ?
_chemical_name_common '[Co2(N3)2(Py2F2BTA)2(N3)2]'
_chemical_name_systematic '[Co2(N3)2(Py2F2BTA)2(N3)2]'
_space_group_crystal_system monoclinic
_space_group_IT_number 14
_space_group_name_Hall '-P 2ybc'
_space_group_name_H-M_alt 'P 1 21/c 1'
_symmetry_space_group_name_Hall '-P 2ybc'
_symmetry_space_group_name_H-M 'P 1 21/c 1'
_atom_sites_solution_hydrogens mixed
_audit_creation_method SHELXL-2018/3
_audit_update_record
;
2018-07-11 deposited with the CCDC.
2018-09-26 downloaded from the CCDC.
;
_cell_angle_alpha 90
_cell_angle_beta 107.402(2)
_cell_angle_gamma 90
_cell_formula_units_Z 2
_cell_length_a 11.8492(16)
_cell_length_b 10.2697(14)
_cell_length_c 13.9894(19)
_cell_measurement_reflns_used 9460
_cell_measurement_temperature 200(2)
_cell_measurement_theta_max 26.21
_cell_measurement_theta_min 2.50
_cell_volume 1624.4(4)
_computing_cell_refinement 'APEX II (Bruker, 2009)'
_computing_data_collection 'APEX II (Bruker, 2009)'
_computing_data_reduction 'SAINT (Bruker)'
_computing_molecular_graphics 'Mercury (Macrae et al., 2008)'
_computing_publication_material 'CIFTAB (Sheldrick, 1997)'
_computing_structure_refinement 'SHELXL-2016/6 (Sheldrick, 2016)'
_computing_structure_solution 'SHELXT 2014/5 (Sheldrick, 2014)'
_diffrn_ambient_temperature 200(2)
_diffrn_measured_fraction_theta_full 0.999
_diffrn_measured_fraction_theta_max 0.999
_diffrn_measurement_device_type 'Bruker APEX-II CCD'
_diffrn_measurement_method '\f and \w scans'
_diffrn_radiation_type MoK\a
_diffrn_radiation_wavelength 0.71073
_diffrn_reflns_av_unetI/netI 0.0410
_diffrn_reflns_Laue_measured_fraction_full 0.999
_diffrn_reflns_Laue_measured_fraction_max 0.999
_diffrn_reflns_limit_h_max 13
_diffrn_reflns_limit_h_min -14
_diffrn_reflns_limit_k_max 12
_diffrn_reflns_limit_k_min 0
_diffrn_reflns_limit_l_max 16
_diffrn_reflns_limit_l_min 0
_diffrn_reflns_number 4517
_diffrn_reflns_point_group_measured_fraction_full 0.999
_diffrn_reflns_point_group_measured_fraction_max 0.999
_diffrn_reflns_theta_full 25.242
_diffrn_reflns_theta_max 25.243
_diffrn_reflns_theta_min 1.801
_diffrn_source 'sealed tube'
_exptl_absorpt_coefficient_mu 1.103
_exptl_absorpt_correction_T_max 0.7542
_exptl_absorpt_correction_T_min 0.5798
_exptl_absorpt_correction_type multi-scan
_exptl_absorpt_process_details 'TWINABS v.2012/1 (Bruker,2012)'
_exptl_crystal_colour Orange
_exptl_crystal_density_diffrn 1.701
_exptl_crystal_density_meas ?
_exptl_crystal_density_method 'not measured'
_exptl_crystal_description Blocks
_exptl_crystal_F_000 836
_exptl_crystal_preparation 'Magnetic properties'
_exptl_crystal_size_max 0.232
_exptl_crystal_size_mid 0.136
_exptl_crystal_size_min 0.083
_refine_diff_density_max 2.865
_refine_diff_density_min -0.659
_refine_diff_density_rms 0.132
_refine_ls_extinction_method none
_refine_ls_goodness_of_fit_ref 1.057
_refine_ls_hydrogen_treatment mixed
_refine_ls_matrix_type full
_refine_ls_number_parameters 253
_refine_ls_number_reflns 4517
_refine_ls_number_restraints 0
_refine_ls_restrained_S_all 1.057
_refine_ls_R_factor_all 0.0896
_refine_ls_R_factor_gt 0.0582
_refine_ls_shift/su_max 0.000
_refine_ls_shift/su_mean 0.000
_refine_ls_structure_factor_coef Fsqd
_refine_ls_weighting_details 'w=1/[\s^2^(Fo^2^)+(0.0998P)^2^+0.8097P] where P=(Fo^2^+2Fc^2^)/3'
_refine_ls_weighting_scheme calc
_refine_ls_wR_factor_gt 0.1342
_refine_ls_wR_factor_ref 0.1612
_reflns_Friedel_coverage 0.000
_reflns_number_gt 3392
_reflns_number_total 4517
_reflns_threshold_expression 'I > 2\s(I)'
_cod_data_source_file c8dt03145b2.cif
_cod_data_source_block complex_2
_cod_depositor_comments
;
The following automatic conversions were performed:

'_chemical_melting_point' value 'not measured' was changed to '?' -
the value is undefined or not given.

'_exptl_crystal_density_meas' value 'not measured' was changed to '?'
- the value is perceived as not measured.

Automatic conversion script
Id: cif_fix_values 4973 2017-02-22 13:04:09Z antanas 

 Adding full bibliography for 7047693--7047694.cif.
;
_cod_database_code 7047694
_shelx_shelxl_version_number 2018/3
_shelx_space_group_comment
;
The symmetry employed for this shelxl refinement is uniquely defined
by the following loop, which should always be used as a source of
symmetry information in preference to the above space-group names.
They are only intended as comments.
;
_shelx_estimated_absorpt_t_min 0.784
_shelx_estimated_absorpt_t_max 0.914

loop_
_space_group_symop_operation_xyz
'x, y, z'
'-x, y+1/2, -z+1/2'
'-x, -y, -z'
'x, -y-1/2, z-1/2'

loop_
_atom_site_label
_atom_site_type_symbol
_atom_site_fract_x
_atom_site_fract_y
_atom_site_fract_z
_atom_site_U_iso_or_equiv
_atom_site_adp_type
_atom_site_occupancy
_atom_site_site_symmetry_order
_atom_site_calc_flag
_atom_site_refinement_flags_posn
_atom_site_refinement_flags_adp
C1 C 0.8738(6) 0.5731(6) 0.6921(4) 0.0329(16) Uani 1 1 d . .
H1 H 0.940906 0.626163 0.696998 0.039 Uiso 1 1 calc R U
C2 C 0.8422(7) 0.5492(7) 0.7780(6) 0.042(2) Uani 1 1 d . .
H2 H 0.889232 0.582583 0.840573 0.050 Uiso 1 1 calc R U
C3 C 0.7429(7) 0.4773(8) 0.7730(6) 0.0377(18) Uani 1 1 d . .
H3 H 0.718846 0.462036 0.830989 0.045 Uiso 1 1 calc R U
C4 C 0.6781(5) 0.4271(5) 0.6794(7) 0.0337(15) Uani 1 1 d . .
H4 H 0.608824 0.376963 0.672709 0.040 Uiso 1 1 calc R U
C5 C 0.7159(6) 0.4512(6) 0.5980(6) 0.0273(14) Uani 1 1 d . .
C6 C 0.6551(4) 0.4010(5) 0.4948(4) 0.0248(11) Uani 1 1 d . .
C7 C 0.6526(4) 0.4113(5) 0.3285(4) 0.0251(11) Uani 1 1 d . .
C8 C 0.7145(6) 0.4679(6) 0.2597(6) 0.0239(14) Uani 1 1 d . .
C9 C 0.6734(5) 0.4506(5) 0.1557(6) 0.0307(17) Uani 1 1 d . .
H9 H 0.603118 0.402857 0.125519 0.037 Uiso 1 1 calc R U
C10 C 0.7375(7) 0.5046(6) 0.0985(6) 0.0396(18) Uani 1 1 d . .
H10 H 0.711098 0.495686 0.027685 0.048 Uiso 1 1 calc R U
C11 C 0.8388(7) 0.5709(6) 0.1436(5) 0.0365(18) Uani 1 1 d . .
H11 H 0.885215 0.606686 0.105283 0.044 Uiso 1 1 calc R U
C12 C 0.8726(6) 0.5851(6) 0.2465(4) 0.0313(15) Uani 1 1 d . .
H12 H 0.941976 0.633717 0.278037 0.038 Uiso 1 1 calc R U
B1 B 0.5063(5) 0.2632(5) 0.3719(12) 0.0296(15) Uani 1 1 d . .
Co1 Co 0.86107(5) 0.54587(6) 0.46536(5) 0.0219(2) Uani 1 1 d . .
F1 F 0.3847(3) 0.2690(3) 0.3416(6) 0.0390(8) Uani 1 1 d . .
F2 F 0.5441(3) 0.1353(3) 0.3759(3) 0.0433(8) Uani 1 1 d . .
N1 N 0.8142(5) 0.5248(5) 0.6028(4) 0.0260(11) Uani 1 1 d . .
N2 N 0.7066(3) 0.4370(4) 0.4251(3) 0.0233(8) Uani 1 1 d . .
N3 N 0.8119(5) 0.5335(5) 0.3032(4) 0.0242(11) Uani 1 1 d . .
N4 N 0.5601(4) 0.3297(4) 0.4745(3) 0.0293(10) Uani 1 1 d . .
N5 N 0.5567(4) 0.3413(5) 0.2991(4) 0.0312(10) Uani 1 1 d . .
N6 N 1.0281(3) 0.6258(4) 0.5086(4) 0.0298(9) Uani 1 1 d . .
N7 N 1.0562(4) 0.7352(4) 0.5077(9) 0.0354(13) Uani 1 1 d . .
N8 N 1.0829(6) 0.8418(6) 0.5089(8) 0.088(2) Uani 1 1 d . .
N9 N 0.7825(4) 0.7370(3) 0.4479(10) 0.0284(10) Uani 1 1 d . .
N10 N 0.6794(4) 0.7466(3) 0.4218(9) 0.0245(10) Uani 1 1 d . .
N11 N 0.5765(4) 0.7588(4) 0.3979(9) 0.0403(13) Uani 1 1 d . .
H4A H 0.528(6) 0.317(6) 0.521(5) 0.042(17) Uiso 1 1 d . .
H5A H 0.525(6) 0.333(6) 0.238(5) 0.05(2) Uiso 1 1 d . .

loop_
_atom_site_aniso_label
_atom_site_aniso_U_11
_atom_site_aniso_U_22
_atom_site_aniso_U_33
_atom_site_aniso_U_23
_atom_site_aniso_U_13
_atom_site_aniso_U_12
C1 0.032(3) 0.034(3) 0.033(4) -0.006(3) 0.011(3) -0.004(2)
C2 0.045(5) 0.048(4) 0.026(4) -0.010(3) 0.000(3) 0.008(3)
C3 0.040(4) 0.053(4) 0.022(3) -0.001(3) 0.012(3) -0.006(3)
C4 0.032(3) 0.041(3) 0.027(4) -0.003(3) 0.007(3) -0.007(2)
C5 0.021(3) 0.030(3) 0.031(3) 0.004(3) 0.008(2) -0.002(2)
C6 0.021(3) 0.025(3) 0.031(3) -0.002(2) 0.010(2) -0.001(2)
C7 0.018(2) 0.028(3) 0.029(3) -0.001(2) 0.005(2) 0.000(2)
C8 0.022(3) 0.029(3) 0.024(3) 0.004(2) 0.011(2) 0.005(2)
C9 0.028(3) 0.032(3) 0.027(4) -0.003(3) 0.000(3) -0.003(2)
C10 0.045(5) 0.043(4) 0.030(3) -0.001(3) 0.011(3) 0.007(4)
C11 0.033(4) 0.041(4) 0.038(5) 0.013(3) 0.016(4) 0.001(3)
C12 0.022(3) 0.035(3) 0.037(4) 0.006(2) 0.010(2) -0.003(2)
B1 0.021(3) 0.032(3) 0.031(4) -0.002(3) 0.000(5) -0.005(2)
Co1 0.0145(3) 0.0255(4) 0.0245(4) -0.0004(3) 0.0041(3) -0.0018(2)
F1 0.0175(14) 0.0523(18) 0.044(2) 0.004(2) 0.004(2) -0.0082(12)
F2 0.0414(18) 0.0324(17) 0.056(2) -0.0015(17) 0.0146(17) -0.0010(13)
N1 0.023(3) 0.029(3) 0.025(3) -0.002(2) 0.006(2) 0.001(2)
N2 0.0178(18) 0.030(2) 0.020(2) -0.0011(18) 0.0039(18) -0.0041(15)
N3 0.020(3) 0.026(2) 0.026(3) 0.003(2) 0.006(2) -0.0015(19)
N4 0.025(2) 0.037(3) 0.028(2) -0.001(2) 0.0111(19) -0.006(2)
N5 0.023(2) 0.041(3) 0.028(3) 0.000(2) 0.004(2) -0.007(2)
N6 0.0172(18) 0.026(2) 0.045(3) -0.001(2) 0.007(2) -0.0009(16)
N7 0.023(2) 0.040(3) 0.036(3) 0.000(3) -0.002(4) -0.0028(18)
N8 0.066(4) 0.044(4) 0.140(7) 0.017(5) 0.011(5) -0.024(3)
N9 0.020(2) 0.029(2) 0.034(3) 0.001(2) 0.005(4) 0.0032(15)
N10 0.027(3) 0.026(2) 0.020(4) 0.0037(14) 0.005(6) 0.0022(14)
N11 0.020(3) 0.063(3) 0.040(4) 0.020(2) 0.012(5) 0.0065(18)

loop_
_atom_type_symbol
_atom_type_description
_atom_type_scat_dispersion_real
_atom_type_scat_dispersion_imag
_atom_type_scat_source
C C 0.0033 0.0016 'International Tables Vol C Tables 4.2.6.8 and 6.1.1.4'
H H 0.0000 0.0000 'International Tables Vol C Tables 4.2.6.8 and 6.1.1.4'
B B 0.0013 0.0007 'International Tables Vol C Tables 4.2.6.8 and 6.1.1.4'
Co Co 0.3494 0.9721 'International Tables Vol C Tables 4.2.6.8 and 6.1.1.4'
F F 0.0171 0.0103 'International Tables Vol C Tables 4.2.6.8 and 6.1.1.4'
N N 0.0061 0.0033 'International Tables Vol C Tables 4.2.6.8 and 6.1.1.4'

loop_
_geom_angle_atom_site_label_1
_geom_angle_atom_site_label_2
_geom_angle_atom_site_label_3
_geom_angle
_geom_angle_site_symmetry_1
_geom_angle_site_symmetry_3
N1 C1 C2 122.9(6) . .
N1 C1 H1 118.5 . .
C2 C1 H1 118.5 . .
C3 C2 C1 120.1(7) . .
C3 C2 H2 120.0 . .
C1 C2 H2 120.0 . .
C2 C3 C4 117.8(7) . .
C2 C3 H3 121.1 . .
C4 C3 H3 121.1 . .
C5 C4 C3 119.2(5) . .
C5 C4 H4 120.4 . .
C3 C4 H4 120.4 . .
C4 C5 N1 123.0(6) . .
C4 C5 C6 123.9(5) . .
N1 C5 C6 113.1(6) . .
N4 C6 N2 123.1(5) . .
N4 C6 C5 122.6(5) . .
N2 C6 C5 114.3(4) . .
N5 C7 N2 122.5(5) . .
N5 C7 C8 124.2(5) . .
N2 C7 C8 113.3(5) . .
N3 C8 C9 122.0(6) . .
N3 C8 C7 115.6(6) . .
C9 C8 C7 122.4(6) . .
C10 C9 C8 118.2(5) . .
C10 C9 H9 120.9 . .
C8 C9 H9 120.9 . .
C11 C10 C9 119.8(7) . .
C11 C10 H10 120.1 . .
C9 C10 H10 120.1 . .
C10 C11 C12 118.5(7) . .
C10 C11 H11 120.7 . .
C12 C11 H11 120.7 . .
N3 C12 C11 122.6(6) . .
N3 C12 H12 118.7 . .
C11 C12 H12 118.7 . .
F1 B1 F2 110.5(4) . .
F1 B1 N4 111.7(11) . .
F2 B1 N4 110.1(8) . .
F1 B1 N5 110.4(9) . .
F2 B1 N5 109.5(9) . .
N4 B1 N5 104.4(4) . .
N6 Co1 N2 170.86(15) . .
N6 Co1 N9 90.86(16) . .
N2 Co1 N9 98.28(15) . .
N6 Co1 N6 78.10(16) . 3_766
N2 Co1 N6 92.76(14) . 3_766
N9 Co1 N6 168.96(15) . 3_766
N6 Co1 N1 105.0(2) . .
N2 Co1 N1 75.36(18) . .
N9 Co1 N1 88.6(4) . .
N6 Co1 N1 94.2(2) 3_766 .
N6 Co1 N3 105.4(2) . .
N2 Co1 N3 75.23(18) . .
N9 Co1 N3 87.9(4) . .
N6 Co1 N3 95.0(2) 3_766 .
N1 Co1 N3 149.51(15) . .
C1 N1 C5 117.0(6) . .
C1 N1 Co1 126.2(5) . .
C5 N1 Co1 116.8(4) . .
C7 N2 C6 119.6(4) . .
C7 N2 Co1 119.9(3) . .
C6 N2 Co1 120.3(3) . .
C8 N3 C12 118.9(6) . .
C8 N3 Co1 116.0(4) . .
C12 N3 Co1 125.1(4) . .
C6 N4 B1 122.8(6) . .
C6 N4 H4A 118(4) . .
B1 N4 H4A 119(4) . .
C7 N5 B1 123.3(6) . .
C7 N5 H5A 118(5) . .
B1 N5 H5A 119(5) . .
N7 N6 Co1 129.0(3) . .
N7 N6 Co1 128.5(3) . 3_766
Co1 N6 Co1 101.90(16) . 3_766
N8 N7 N6 178.4(14) . .
N10 N9 Co1 119.2(3) . .
N9 N10 N11 178.0(14) . .

loop_
_geom_bond_atom_site_label_1
_geom_bond_atom_site_label_2
_geom_bond_distance
_geom_bond_site_symmetry_2
C1 N1 1.334(7) .
C1 C2 1.383(10) .
C1 H1 0.9500 .
C2 C3 1.373(11) .
C2 H2 0.9500 .
C3 C4 1.403(12) .
C3 H3 0.9500 .
C4 C5 1.365(13) .
C4 H4 0.9500 .
C5 N1 1.373(8) .
C5 C6 1.499(9) .
C6 N4 1.301(6) .
C6 N2 1.347(7) .
C7 N5 1.303(6) .
C7 N2 1.337(7) .
C7 C8 1.492(9) .
C8 N3 1.317(8) .
C8 C9 1.400(12) .
C9 C10 1.373(11) .
C9 H9 0.9500 .
C10 C11 1.360(11) .
C10 H10 0.9500 .
C11 C12 1.381(10) .
C11 H11 0.9500 .
C12 N3 1.330(8) .
C12 H12 0.9500 .
B1 F1 1.376(7) .
B1 F2 1.383(6) .
B1 N4 1.545(15) .
B1 N5 1.550(15) .
Co1 N6 2.060(4) .
Co1 N2 2.074(4) .
Co1 N9 2.155(4) .
Co1 N6 2.163(4) 3_766
Co1 N1 2.166(5) .
Co1 N3 2.170(5) .
N4 H4A 0.86(6) .
N5 H5A 0.82(7) .
N6 N7 1.173(6) .
N7 N8 1.138(7) .
N9 N10 1.170(6) .
N10 N11 1.170(6) .

loop_
_geom_hbond_atom_site_label_D
_geom_hbond_atom_site_label_H
_geom_hbond_atom_site_label_A
_geom_hbond_distance_DH
_geom_hbond_distance_HA
_geom_hbond_distance_DA
_geom_hbond_angle_DHA
_geom_hbond_site_symmetry_A
_geom_hbond_publ_flag
C4 H4 N11 0.95 2.54 3.459(7) 163.3 3_666 yes
C9 H9 N11 0.95 2.53 3.447(7) 162.0 2_645 yes
N4 H4A N11 0.86(6) 2.07(7) 2.892(11) 162(6) 3_666 yes
N5 H5A N11 0.82(7) 2.07(7) 2.863(12) 161(7) 2_645 yes
C4 H4 N11 0.95 2.54 3.459(7) 163.3 3_666 yes
C9 H9 N11 0.95 2.53 3.447(7) 162.0 2_645 yes
N4 H4A N11 0.86(6) 2.07(7) 2.892(11) 162(6) 3_666 yes
N5 H5A N11 0.82(7) 2.07(7) 2.863(12) 161(7) 2_645 yes

loop_
_geom_torsion_atom_site_label_1
_geom_torsion_atom_site_label_2
_geom_torsion_atom_site_label_3
_geom_torsion_atom_site_label_4
_geom_torsion
N1 C1 C2 C3 -2.7(11)
C1 C2 C3 C4 1.7(12)
C2 C3 C4 C5 0.1(9)
C3 C4 C5 N1 -1.1(9)
C3 C4 C5 C6 179.0(7)
C4 C5 C6 N4 0.2(9)
N1 C5 C6 N4 -179.7(5)
C4 C5 C6 N2 179.6(6)
N1 C5 C6 N2 -0.4(7)
N5 C7 C8 N3 -178.4(5)
N2 C7 C8 N3 0.2(8)
N5 C7 C8 C9 0.4(9)
N2 C7 C8 C9 179.0(5)
N3 C8 C9 C10 -0.2(9)
C7 C8 C9 C10 -178.9(7)
C8 C9 C10 C11 1.0(9)
C9 C10 C11 C12 -1.8(11)
C10 C11 C12 N3 1.9(11)
C2 C1 N1 C5 1.6(9)
C2 C1 N1 Co1 -176.1(6)
C4 C5 N1 C1 0.3(9)
C6 C5 N1 C1 -179.8(5)
C4 C5 N1 Co1 178.2(5)
C6 C5 N1 Co1 -1.8(7)
N5 C7 N2 C6 -6.8(7)
C8 C7 N2 C6 174.5(5)
N5 C7 N2 Co1 178.6(4)
C8 C7 N2 Co1 -0.1(6)
N4 C6 N2 C7 7.3(7)
C5 C6 N2 C7 -172.0(5)
N4 C6 N2 Co1 -178.1(4)
C5 C6 N2 Co1 2.6(6)
C9 C8 N3 C12 0.2(10)
C7 C8 N3 C12 179.1(5)
C9 C8 N3 Co1 -179.1(5)
C7 C8 N3 Co1 -0.2(7)
C11 C12 N3 C8 -1.1(10)
C11 C12 N3 Co1 178.1(5)
N2 C6 N4 B1 8.8(8)
C5 C6 N4 B1 -172.0(5)
F1 B1 N4 C6 -140.3(7)
F2 B1 N4 C6 96.6(8)
N5 B1 N4 C6 -20.9(6)
N2 C7 N5 B1 -9.8(8)
C8 C7 N5 B1 168.7(6)
F1 B1 N5 C7 141.8(8)
F2 B1 N5 C7 -96.3(8)
N4 B1 N5 C7 21.6(7)
